data_7045811
loop_
_publ_author_name
'Johnson, Andrew Lee'
'Ahmet, Ibrahim Y.'
'Hill, Michael S.'
'Raithby, Paul R.'

_publ_section_title
;
 Tin Guanidinato Complexes: Oxidative Control of Sn, SnS, SnSe and SnTe
 Thin Film Deposition
;
_journal_name_full 'Dalton Transactions'
_journal_paper_doi 10.1039/C8DT00773J
_journal_year 2018
_chemical_formula_moiety 'C37 H64 N6 Sn Te'
_chemical_formula_sum 'C37 H64 N6 Sn Te'
_chemical_formula_weight 839.23
_space_group_crystal_system monoclinic
_space_group_IT_number 14
_space_group_name_Hall '-P 2yab'
_space_group_name_H-M_alt 'P 1 21/a 1'
_symmetry_space_group_name_Hall '-P 2yab'
_symmetry_space_group_name_H-M 'P 1 21/a 1'
_atom_sites_solution_hydrogens geom
_audit_creation_method SHELXL-2016/6
_audit_update_record
;
2018-01-03 deposited with the CCDC.
2018-03-06 downloaded from the CCDC.
;
_cell_angle_alpha 90
_cell_angle_beta 103.8905(10)
_cell_angle_gamma 90
_cell_formula_units_Z 4
_cell_length_a 12.2727(3)
_cell_length_b 27.0616(7)
_cell_length_c 12.3569(3)
_cell_measurement_reflns_used 134084
_cell_measurement_temperature 150(2)
_cell_measurement_theta_max 24.713
_cell_measurement_theta_min 0.407
_cell_volume 3983.95(17)
_computing_cell_refinement 'HKL Scalepack (Otwinowski & Minor, 1997)'
_computing_data_collection 'Collect (Nonius BV, 1997-2000)'
_computing_data_reduction
;
 DENZO-SCALEPACK Z. Otwinowski and W. Minor, " 
 Processing of X-ray Diffraction Data Collected in Oscillation Mode ", 
 Methods in Enzymology, Volume 276: Macromolecular Crystallography, 
 part A, p.307-326, 1997,C.W. Carter, Jr. & R. M. Sweet, Eds., Academic Press.
;
_computing_molecular_graphics 'ORTEP3 for Windows - Farrugia, L. J. J. Appl. Crystallogr. 1997, 30, 565'
_computing_publication_material
;
 'WinGX publication routines, Farrugia, 
 L. J., J. Appl. Crystallogr., 1999, 32, 837-838
;
_computing_structure_refinement
;
 SHELXL-2016/6 (Sheldrick, 2016)
 Sheldrick GM (2008) Acta Crystallogr A64:112--122 and 
 C. B. H\"ubschle, G. M. Sheldrick and B. Dittrich
 ShelXle: a Qt graphical user interface for SHELXL
 J. Appl. Cryst., 44, (2011) 1281-1284.
;
_computing_structure_solution
; 
 SIR97- Altomare A., Burla M.C., Camalli M., Cascarano G.L., Giacovazzo C. , 
 Guagliardi A., Moliterni A.G.G., Polidori G.,Spagna R. 
 (1999) J. Appl. Cryst. 32, 115-119
;
_diffrn_ambient_temperature 150(2)
_diffrn_measured_fraction_theta_full 0.990
_diffrn_measured_fraction_theta_max 0.990
_diffrn_measurement_device_type 'Nonius Kappa CCD'
_diffrn_measurement_method '\w scans'
_diffrn_radiation_monochromator graphite
_diffrn_radiation_source 'fine-focus sealed tube'
_diffrn_radiation_type MoK\a
_diffrn_radiation_wavelength 0.71073
_diffrn_reflns_av_R_equivalents 0.0583
_diffrn_reflns_av_unetI/netI 0.0308
_diffrn_reflns_Laue_measured_fraction_full 0.990
_diffrn_reflns_Laue_measured_fraction_max 0.990
_diffrn_reflns_limit_h_max 14
_diffrn_reflns_limit_h_min -14
_diffrn_reflns_limit_k_max 31
_diffrn_reflns_limit_k_min -31
_diffrn_reflns_limit_l_max 14
_diffrn_reflns_limit_l_min -14
_diffrn_reflns_number 43960
_diffrn_reflns_point_group_measured_fraction_full 0.990
_diffrn_reflns_point_group_measured_fraction_max 0.990
_diffrn_reflns_theta_full 24.747
_diffrn_reflns_theta_max 24.747
_diffrn_reflns_theta_min 2.269
_exptl_absorpt_coefficient_mu 1.391
_exptl_absorpt_correction_T_max 0.907
_exptl_absorpt_correction_T_min 0.645
_exptl_absorpt_correction_type multi-scan
_exptl_absorpt_process_details
;
multi-scan from symmetry-related measurements 
 Sortav (Blessing 1995)
;
_exptl_crystal_colour red
_exptl_crystal_density_diffrn 1.399
_exptl_crystal_description rods
_exptl_crystal_F_000 1720
_exptl_crystal_size_max 0.200
_exptl_crystal_size_mid 0.170
_exptl_crystal_size_min 0.080
_refine_diff_density_max 0.629
_refine_diff_density_min -0.679
_refine_diff_density_rms 0.085
_refine_ls_extinction_method none
_refine_ls_goodness_of_fit_ref 1.254
_refine_ls_hydrogen_treatment constr
_refine_ls_matrix_type full
_refine_ls_number_parameters 411
_refine_ls_number_reflns 6747
_refine_ls_number_restraints 0
_refine_ls_restrained_S_all 1.254
_refine_ls_R_factor_all 0.0456
_refine_ls_R_factor_gt 0.0360
_refine_ls_shift/su_max 0.001
_refine_ls_shift/su_mean 0.000
_refine_ls_structure_factor_coef Fsqd
_refine_ls_weighting_details 'w=1/[\s^2^(Fo^2^)+(0.0255P)^2^+6.5408P] where P=(Fo^2^+2Fc^2^)/3'
_refine_ls_weighting_scheme calc
_refine_ls_wR_factor_gt 0.0859
_refine_ls_wR_factor_ref 0.0908
_reflns_Friedel_coverage 0.000
_reflns_number_gt 5810
_reflns_number_total 6747
_reflns_threshold_expression 'I > 2\s(I)'
_cod_data_source_file c8dt00773j2.cif
_cod_data_source_block h12alj42
_cod_original_cell_volume 3983.94(17)
_cod_original_sg_symbol_Hall '-P 2yab '
_cod_database_code 7045811
_shelx_shelxl_version_number 2016/6
_shelx_space_group_comment
;
The symmetry employed for this shelxl refinement is uniquely defined
by the following loop, which should always be used as a source of
symmetry information in preference to the above space-group names.
They are only intended as comments.
;
_shelx_estimated_absorpt_t_min 0.768
_shelx_estimated_absorpt_t_max 0.897

loop_
_space_group_symop_operation_xyz
'x, y, z'
'-x+1/2, y+1/2, -z'
'-x, -y, -z'
'x-1/2, -y-1/2, z'

loop_
_atom_site_label
_atom_site_type_symbol
_atom_site_fract_x
_atom_site_fract_y
_atom_site_fract_z
_atom_site_U_iso_or_equiv
_atom_site_adp_type
_atom_site_occupancy
_atom_site_site_symmetry_order
_atom_site_calc_flag
_atom_site_refinement_flags_posn
_atom_site_refinement_flags_adp
Sn1 Sn -0.03749(2) 0.62608(2) 0.04944(2) 0.03374(9) Uani 1 1 d . .
Te1 Te -0.23163(2) 0.59604(2) -0.07079(2) 0.04187(10) Uani 1 1 d . .
N1 N 0.1071(3) 0.75038(12) -0.0221(3) 0.0392(8) Uani 1 1 d . .
N2 N 0.1293(3) 0.55068(13) 0.3154(3) 0.0397(8) Uani 1 1 d . .
C1 C 0.0553(4) 0.79885(16) -0.0150(4) 0.0496(11) Uani 1 1 d . .
H1A H -0.016162 0.794371 0.005957 0.074 Uiso 1 1 calc R U
H1B H 0.041929 0.815417 -0.087484 0.074 Uiso 1 1 calc R U
H1C H 0.105701 0.819075 0.041423 0.074 Uiso 1 1 calc R U
C2 C 0.1998(4) 0.75047(18) -0.0765(4) 0.0482(11) Uani 1 1 d . .
H2A H 0.233776 0.717510 -0.070939 0.072 Uiso 1 1 calc R U
H2B H 0.256199 0.774637 -0.040033 0.072 Uiso 1 1 calc R U
H2C H 0.171883 0.759312 -0.155203 0.072 Uiso 1 1 calc R U
C3 C 0.1724(4) 0.50164(17) 0.3033(4) 0.0542(12) Uani 1 1 d . .
H3A H 0.152881 0.492216 0.224386 0.081 Uiso 1 1 calc R U
H3B H 0.139177 0.477958 0.346111 0.081 Uiso 1 1 calc R U
H3C H 0.254170 0.501593 0.331084 0.081 Uiso 1 1 calc R U
C4 C 0.1296(4) 0.56510(19) 0.4290(4) 0.0505(11) Uani 1 1 d . .
H4A H 0.106089 0.599682 0.429854 0.076 Uiso 1 1 calc R U
H4B H 0.205436 0.561306 0.476662 0.076 Uiso 1 1 calc R U
H4C H 0.077468 0.544027 0.457016 0.076 Uiso 1 1 calc R U
N11 N 0.0124(3) 0.70188(12) 0.0885(3) 0.0347(7) Uani 1 1 d . .
N12 N 0.0511(3) 0.66626(12) -0.0613(3) 0.0352(7) Uani 1 1 d . .
N21 N 0.1023(3) 0.58075(12) 0.1300(3) 0.0374(8) Uani 1 1 d . .
N22 N -0.0236(3) 0.60302(12) 0.2257(3) 0.0344(7) Uani 1 1 d . .
C11 C 0.0577(3) 0.70720(15) 0.0004(3) 0.0346(9) Uani 1 1 d . .
C111 C 0.0442(4) 0.73284(15) 0.1904(3) 0.0382(9) Uani 1 1 d . .
H111 H 0.069051 0.765653 0.167835 0.046 Uiso 1 1 calc R U
C112 C 0.1401(4) 0.71155(19) 0.2776(4) 0.0556(13) Uani 1 1 d . .
H11A H 0.207108 0.708576 0.246619 0.067 Uiso 1 1 calc R U
H11B H 0.119817 0.678048 0.298324 0.067 Uiso 1 1 calc R U
C113 C 0.1681(4) 0.7443(2) 0.3818(4) 0.0600(13) Uani 1 1 d . .
H11C H 0.228747 0.728725 0.439087 0.072 Uiso 1 1 calc R U
H11D H 0.195672 0.776771 0.362537 0.072 Uiso 1 1 calc R U
C114 C 0.0675(5) 0.7519(2) 0.4284(4) 0.0609(14) Uani 1 1 d . .
H11E H 0.087095 0.774539 0.493193 0.073 Uiso 1 1 calc R U
H11F H 0.044286 0.719929 0.454495 0.073 Uiso 1 1 calc R U
C115 C -0.0283(4) 0.7735(2) 0.3416(4) 0.0686(16) Uani 1 1 d . .
H11G H -0.007824 0.807106 0.322019 0.082 Uiso 1 1 calc R U
H11H H -0.095081 0.776242 0.372926 0.082 Uiso 1 1 calc R U
C116 C -0.0575(4) 0.7416(2) 0.2358(4) 0.0610(14) Uani 1 1 d . .
H11I H -0.087828 0.709426 0.253202 0.073 Uiso 1 1 calc R U
H11J H -0.116204 0.758302 0.178604 0.073 Uiso 1 1 calc R U
C121 C 0.0258(4) 0.67135(15) -0.1840(3) 0.0397(10) Uani 1 1 d . .
H121 H 0.090087 0.688753 -0.204032 0.048 Uiso 1 1 calc R U
C122 C 0.0138(4) 0.62029(17) -0.2391(4) 0.0486(11) Uani 1 1 d . .
H12A H -0.045805 0.601429 -0.215703 0.058 Uiso 1 1 calc R U
H12B H 0.085085 0.601856 -0.214455 0.058 Uiso 1 1 calc R U
C123 C -0.0161(5) 0.6252(2) -0.3670(4) 0.0591(14) Uani 1 1 d . .
H12C H 0.047635 0.640776 -0.390403 0.071 Uiso 1 1 calc R U
H12D H -0.027428 0.591870 -0.400674 0.071 Uiso 1 1 calc R U
C124 C -0.1206(5) 0.6557(2) -0.4105(4) 0.0667(15) Uani 1 1 d . .
H12E H -0.186371 0.638402 -0.395219 0.080 Uiso 1 1 calc R U
H12F H -0.133332 0.659705 -0.492261 0.080 Uiso 1 1 calc R U
C125 C -0.1090(5) 0.7064(2) -0.3553(4) 0.0656(15) Uani 1 1 d . .
H12G H -0.180306 0.724861 -0.380343 0.079 Uiso 1 1 calc R U
H12H H -0.049321 0.725351 -0.378416 0.079 Uiso 1 1 calc R U
C126 C -0.0799(4) 0.70184(17) -0.2278(3) 0.0485(11) Uani 1 1 d . .
H12I H -0.068931 0.735268 -0.194390 0.058 Uiso 1 1 calc R U
H12J H -0.143489 0.686188 -0.204434 0.058 Uiso 1 1 calc R U
C21 C 0.0700(4) 0.57726(14) 0.2259(3) 0.0360(9) Uani 1 1 d . .
C211 C 0.2175(4) 0.57311(15) 0.1204(4) 0.0401(10) Uani 1 1 d . .
H211 H 0.251872 0.546965 0.175164 0.048 Uiso 1 1 calc R U
C212 C 0.2892(4) 0.61956(18) 0.1480(4) 0.0499(11) Uani 1 1 d . .
H21A H 0.291227 0.630099 0.225191 0.060 Uiso 1 1 calc R U
H21B H 0.255037 0.646575 0.097009 0.060 Uiso 1 1 calc R U
C213 C 0.4089(4) 0.6102(2) 0.1367(4) 0.0554(12) Uani 1 1 d . .
H21C H 0.452237 0.641374 0.150914 0.066 Uiso 1 1 calc R U
H21D H 0.445688 0.585846 0.193579 0.066 Uiso 1 1 calc R U
C214 C 0.4111(4) 0.59089(18) 0.0212(4) 0.0509(12) Uani 1 1 d . .
H21E H 0.382872 0.616705 -0.035336 0.061 Uiso 1 1 calc R U
H21F H 0.489213 0.582855 0.018903 0.061 Uiso 1 1 calc R U
C215 C 0.3388(4) 0.54521(18) -0.0052(5) 0.0572(13) Uani 1 1 d . .
H21G H 0.372381 0.518370 0.046550 0.069 Uiso 1 1 calc R U
H21H H 0.337247 0.534187 -0.081958 0.069 Uiso 1 1 calc R U
C216 C 0.2183(4) 0.55441(18) 0.0046(4) 0.0510(12) Uani 1 1 d . .
H21I H 0.181918 0.579072 -0.051726 0.061 Uiso 1 1 calc R U
H21J H 0.174780 0.523304 -0.010329 0.061 Uiso 1 1 calc R U
C221 C -0.1071(3) 0.58354(15) 0.2842(3) 0.0381(9) Uani 1 1 d . .
H221 H -0.072495 0.584374 0.366189 0.046 Uiso 1 1 calc R U
C222 C -0.1397(4) 0.53035(16) 0.2517(4) 0.0458(11) Uani 1 1 d . .
H22A H -0.072128 0.509127 0.271343 0.055 Uiso 1 1 calc R U
H22B H -0.170292 0.528366 0.169997 0.055 Uiso 1 1 calc R U
C223 C -0.2272(4) 0.51143(18) 0.3109(4) 0.0542(12) Uani 1 1 d . .
H22C H -0.248439 0.477167 0.286580 0.065 Uiso 1 1 calc R U
H22D H -0.194720 0.511015 0.392330 0.065 Uiso 1 1 calc R U
C224 C -0.3307(4) 0.54387(18) 0.2851(4) 0.0518(12) Uani 1 1 d . .
H22E H -0.385140 0.531782 0.326566 0.062 Uiso 1 1 calc R U
H22F H -0.366813 0.542250 0.204443 0.062 Uiso 1 1 calc R U
C225 C -0.2989(4) 0.59686(18) 0.3180(4) 0.0506(12) Uani 1 1 d . .
H22G H -0.269514 0.598741 0.399865 0.061 Uiso 1 1 calc R U
H22H H -0.366659 0.617926 0.297632 0.061 Uiso 1 1 calc R U
C226 C -0.2106(4) 0.61643(16) 0.2611(4) 0.0429(10) Uani 1 1 d . .
H22I H -0.242863 0.618179 0.179625 0.051 Uiso 1 1 calc R U
H22J H -0.188723 0.650287 0.288102 0.051 Uiso 1 1 calc R U
C1T C 0.6080(5) 0.3752(2) 0.3500(7) 0.0826(19) Uani 1 1 d . .
C2T C 0.5384(6) 0.4090(3) 0.2874(6) 0.0848(19) Uani 1 1 d . .
H2T H 0.539704 0.413496 0.211506 0.102 Uiso 1 1 calc R U
C3T C 0.4644(6) 0.4375(3) 0.3330(7) 0.101(2) Uani 1 1 d . .
H3T H 0.415876 0.460657 0.287606 0.121 Uiso 1 1 calc R U
C4T C 0.4621(6) 0.4319(3) 0.4440(6) 0.102(2) Uani 1 1 d . .
H4T H 0.408602 0.450036 0.472101 0.122 Uiso 1 1 calc R U
C5T C 0.5332(8) 0.4014(4) 0.5130(9) 0.142(4) Uani 1 1 d . .
H5T H 0.536030 0.400289 0.590515 0.170 Uiso 1 1 calc R U
C6T C 0.6045(8) 0.3708(3) 0.4650(7) 0.113(3) Uani 1 1 d . .
H6T H 0.650746 0.346887 0.510504 0.136 Uiso 1 1 calc R U
C7T C 0.6881(6) 0.3459(3) 0.3013(7) 0.099(2) Uani 1 1 d . .
H7TA H 0.738363 0.327003 0.360553 0.149 Uiso 1 1 calc R U
H7TB H 0.732372 0.368319 0.266647 0.149 Uiso 1 1 calc R U
H7TC H 0.645856 0.323084 0.244986 0.149 Uiso 1 1 calc R U

loop_
_atom_site_aniso_label
_atom_site_aniso_U_11
_atom_site_aniso_U_22
_atom_site_aniso_U_33
_atom_site_aniso_U_23
_atom_site_aniso_U_13
_atom_site_aniso_U_12
Sn1 0.03856(17) 0.03412(16) 0.02940(15) 0.00059(11) 0.00985(12) 0.00096(12)
Te1 0.04131(17) 0.04502(17) 0.03885(17) -0.00387(12) 0.00878(12) -0.00238(12)
N1 0.046(2) 0.0371(18) 0.0378(19) 0.0003(15) 0.0166(16) -0.0026(16)
N2 0.043(2) 0.0425(19) 0.0339(19) 0.0057(15) 0.0098(16) 0.0049(16)
C1 0.067(3) 0.038(2) 0.049(3) -0.001(2) 0.023(2) -0.004(2)
C2 0.045(3) 0.057(3) 0.048(3) -0.002(2) 0.021(2) -0.010(2)
C3 0.063(3) 0.044(3) 0.059(3) 0.015(2) 0.022(3) 0.010(2)
C4 0.051(3) 0.066(3) 0.033(2) 0.005(2) 0.007(2) 0.004(2)
N11 0.043(2) 0.0345(17) 0.0279(17) -0.0022(14) 0.0109(15) -0.0030(15)
N12 0.043(2) 0.0358(18) 0.0292(17) -0.0017(14) 0.0124(15) -0.0012(15)
N21 0.0399(19) 0.0401(18) 0.0347(19) 0.0054(15) 0.0140(15) 0.0056(15)
N22 0.0374(19) 0.0366(18) 0.0303(18) 0.0023(14) 0.0102(15) 0.0032(15)
C11 0.035(2) 0.039(2) 0.030(2) 0.0025(17) 0.0067(17) 0.0012(17)
C111 0.049(3) 0.036(2) 0.032(2) -0.0036(17) 0.0140(19) -0.0033(19)
C112 0.051(3) 0.063(3) 0.047(3) -0.018(2) 0.001(2) 0.007(2)
C113 0.059(3) 0.066(3) 0.046(3) -0.016(2) -0.005(2) 0.009(3)
C114 0.086(4) 0.065(3) 0.033(2) -0.010(2) 0.018(3) -0.017(3)
C115 0.055(3) 0.097(4) 0.055(3) -0.035(3) 0.016(3) 0.003(3)
C116 0.048(3) 0.088(4) 0.047(3) -0.029(3) 0.012(2) 0.001(3)
C121 0.049(3) 0.045(2) 0.027(2) -0.0011(17) 0.0138(18) -0.006(2)
C122 0.065(3) 0.048(3) 0.036(2) -0.0066(19) 0.019(2) -0.006(2)
C123 0.080(4) 0.067(3) 0.036(3) -0.015(2) 0.026(3) -0.018(3)
C124 0.077(4) 0.085(4) 0.035(3) -0.006(3) 0.008(3) -0.015(3)
C125 0.087(4) 0.070(3) 0.034(3) 0.006(2) 0.003(3) 0.000(3)
C126 0.062(3) 0.052(3) 0.030(2) 0.0020(19) 0.007(2) 0.002(2)
C21 0.043(2) 0.034(2) 0.031(2) 0.0003(17) 0.0092(18) -0.0047(18)
C211 0.040(2) 0.042(2) 0.042(2) 0.0042(19) 0.0154(19) 0.0061(19)
C212 0.044(3) 0.057(3) 0.049(3) -0.011(2) 0.011(2) -0.001(2)
C213 0.041(3) 0.065(3) 0.060(3) -0.006(2) 0.014(2) -0.001(2)
C214 0.048(3) 0.059(3) 0.052(3) -0.001(2) 0.024(2) 0.001(2)
C215 0.057(3) 0.054(3) 0.068(3) -0.015(2) 0.031(3) -0.002(2)
C216 0.050(3) 0.051(3) 0.058(3) -0.018(2) 0.025(2) -0.007(2)
C221 0.039(2) 0.047(2) 0.031(2) 0.0034(18) 0.0126(18) -0.0023(19)
C222 0.042(3) 0.042(2) 0.055(3) 0.009(2) 0.014(2) 0.003(2)
C223 0.052(3) 0.055(3) 0.055(3) 0.015(2) 0.013(2) -0.006(2)
C224 0.044(3) 0.065(3) 0.049(3) 0.003(2) 0.016(2) -0.007(2)
C225 0.043(3) 0.066(3) 0.046(3) -0.009(2) 0.016(2) -0.003(2)
C226 0.044(3) 0.043(2) 0.044(2) -0.0020(19) 0.015(2) 0.003(2)
C1T 0.064(4) 0.074(4) 0.113(6) -0.004(4) 0.025(4) -0.007(3)
C2T 0.077(4) 0.099(5) 0.073(4) 0.006(4) 0.006(3) 0.005(4)
C3T 0.080(5) 0.126(6) 0.096(6) 0.006(5) 0.020(4) 0.022(4)
C4T 0.096(5) 0.138(7) 0.086(5) 0.026(5) 0.052(4) 0.036(5)
C5T 0.129(8) 0.177(9) 0.145(8) 0.082(7) 0.083(7) 0.058(7)
C6T 0.119(7) 0.125(7) 0.106(6) 0.052(5) 0.048(5) 0.013(5)
C7T 0.075(4) 0.090(5) 0.135(7) -0.018(5) 0.032(4) 0.001(4)

loop_
_atom_type_symbol
_atom_type_description
_atom_type_scat_dispersion_real
_atom_type_scat_dispersion_imag
_atom_type_scat_source
C C 0.0033 0.0016 'International Tables Vol C Tables 4.2.6.8 and 6.1.1.4'
H H 0.0000 0.0000 'International Tables Vol C Tables 4.2.6.8 and 6.1.1.4'
N N 0.0061 0.0033 'International Tables Vol C Tables 4.2.6.8 and 6.1.1.4'
Sn Sn -0.6537 1.4246 'International Tables Vol C Tables 4.2.6.8 and 6.1.1.4'
Te Te -0.5308 1.6751 'International Tables Vol C Tables 4.2.6.8 and 6.1.1.4'

loop_
_geom_angle_atom_site_label_1
_geom_angle_atom_site_label_2
_geom_angle_atom_site_label_3
_geom_angle
N21 Sn1 N11 106.63(13)
N21 Sn1 N12 96.31(12)
N11 Sn1 N12 61.28(11)
N21 Sn1 N22 61.52(12)
N11 Sn1 N22 95.54(12)
N12 Sn1 N22 143.35(12)
N21 Sn1 Te1 127.06(9)
N11 Sn1 Te1 126.30(9)
N12 Sn1 Te1 108.39(9)
N22 Sn1 Te1 108.24(9)
N21 Sn1 C21 30.67(12)
N11 Sn1 C21 103.52(12)
N12 Sn1 C21 122.37(13)
N22 Sn1 C21 30.85(12)
Te1 Sn1 C21 121.61(9)
N21 Sn1 C11 103.53(13)
N11 Sn1 C11 30.69(12)
N12 Sn1 C11 30.59(12)
N22 Sn1 C11 121.67(12)
Te1 Sn1 C11 121.59(9)
C21 Sn1 C11 116.80(12)
C11 N1 C2 121.8(4)
C11 N1 C1 121.9(3)
C2 N1 C1 115.1(3)
C21 N2 C3 122.1(4)
C21 N2 C4 121.0(4)
C3 N2 C4 115.4(4)
N1 C1 H1A 109.5
N1 C1 H1B 109.5
H1A C1 H1B 109.5
N1 C1 H1C 109.5
H1A C1 H1C 109.5
H1B C1 H1C 109.5
N1 C2 H2A 109.5
N1 C2 H2B 109.5
H2A C2 H2B 109.5
N1 C2 H2C 109.5
H2A C2 H2C 109.5
H2B C2 H2C 109.5
N2 C3 H3A 109.5
N2 C3 H3B 109.5
H3A C3 H3B 109.5
N2 C3 H3C 109.5
H3A C3 H3C 109.5
H3B C3 H3C 109.5
N2 C4 H4A 109.5
N2 C4 H4B 109.5
H4A C4 H4B 109.5
N2 C4 H4C 109.5
H4A C4 H4C 109.5
H4B C4 H4C 109.5
C11 N11 C111 123.5(3)
C11 N11 Sn1 94.1(2)
C111 N11 Sn1 136.7(2)
C11 N12 C121 118.5(3)
C11 N12 Sn1 91.5(2)
C121 N12 Sn1 131.5(3)
C21 N21 C211 124.0(4)
C21 N21 Sn1 94.4(2)
C211 N21 Sn1 136.3(3)
C21 N22 C221 120.3(3)
C21 N22 Sn1 90.7(2)
C221 N22 Sn1 132.4(3)
N12 C11 N11 113.1(3)
N12 C11 N1 123.9(3)
N11 C11 N1 122.9(4)
N12 C11 Sn1 57.9(2)
N11 C11 Sn1 55.22(19)
N1 C11 Sn1 178.1(3)
N11 C111 C116 109.4(3)
N11 C111 C112 113.1(3)
C116 C111 C112 111.6(4)
N11 C111 H111 107.5
C116 C111 H111 107.5
C112 C111 H111 107.5
C111 C112 C113 111.0(4)
C111 C112 H11A 109.4
C113 C112 H11A 109.4
C111 C112 H11B 109.4
C113 C112 H11B 109.4
H11A C112 H11B 108.0
C114 C113 C112 111.3(4)
C114 C113 H11C 109.4
C112 C113 H11C 109.4
C114 C113 H11D 109.4
C112 C113 H11D 109.4
H11C C113 H11D 108.0
C113 C114 C115 110.8(4)
C113 C114 H11E 109.5
C115 C114 H11E 109.5
C113 C114 H11F 109.5
C115 C114 H11F 109.5
H11E C114 H11F 108.1
C114 C115 C116 111.8(5)
C114 C115 H11G 109.2
C116 C115 H11G 109.2
C114 C115 H11H 109.2
C116 C115 H11H 109.2
H11G C115 H11H 107.9
C111 C116 C115 111.2(4)
C111 C116 H11I 109.4
C115 C116 H11I 109.4
C111 C116 H11J 109.4
C115 C116 H11J 109.4
H11I C116 H11J 108.0
N12 C121 C126 111.5(3)
N12 C121 C122 110.2(3)
C126 C121 C122 110.4(4)
N12 C121 H121 108.2
C126 C121 H121 108.2
C122 C121 H121 108.2
C121 C122 C123 110.6(4)
C121 C122 H12A 109.5
C123 C122 H12A 109.5
C121 C122 H12B 109.5
C123 C122 H12B 109.5
H12A C122 H12B 108.1
C124 C123 C122 112.6(4)
C124 C123 H12C 109.1
C122 C123 H12C 109.1
C124 C123 H12D 109.1
C122 C123 H12D 109.1
H12C C123 H12D 107.8
C123 C124 C125 110.6(4)
C123 C124 H12E 109.5
C125 C124 H12E 109.5
C123 C124 H12F 109.5
C125 C124 H12F 109.5
H12E C124 H12F 108.1
C124 C125 C126 111.1(4)
C124 C125 H12G 109.4
C126 C125 H12G 109.4
C124 C125 H12H 109.4
C126 C125 H12H 109.4
H12G C125 H12H 108.0
C121 C126 C125 112.2(4)
C121 C126 H12I 109.2
C125 C126 H12I 109.2
C121 C126 H12J 109.2
C125 C126 H12J 109.2
H12I C126 H12J 107.9
N21 C21 N22 113.3(3)
N21 C21 N2 122.5(4)
N22 C21 N2 124.1(4)
N21 C21 Sn1 54.9(2)
N22 C21 Sn1 58.4(2)
N2 C21 Sn1 177.4(3)
N21 C211 C216 110.4(4)
N21 C211 C212 112.5(3)
C216 C211 C212 110.6(4)
N21 C211 H211 107.7
C216 C211 H211 107.7
C212 C211 H211 107.7
C211 C212 C213 111.0(4)
C211 C212 H21A 109.4
C213 C212 H21A 109.4
C211 C212 H21B 109.4
C213 C212 H21B 109.4
H21A C212 H21B 108.0
C214 C213 C212 112.0(4)
C214 C213 H21C 109.2
C212 C213 H21C 109.2
C214 C213 H21D 109.2
C212 C213 H21D 109.2
H21C C213 H21D 107.9
C215 C214 C213 109.9(4)
C215 C214 H21E 109.7
C213 C214 H21E 109.7
C215 C214 H21F 109.7
C213 C214 H21F 109.7
H21E C214 H21F 108.2
C214 C215 C216 112.2(4)
C214 C215 H21G 109.2
C216 C215 H21G 109.2
C214 C215 H21H 109.2
C216 C215 H21H 109.2
H21G C215 H21H 107.9
C211 C216 C215 110.7(4)
C211 C216 H21I 109.5
C215 C216 H21I 109.5
C211 C216 H21J 109.5
C215 C216 H21J 109.5
H21I C216 H21J 108.1
N22 C221 C226 110.1(3)
N22 C221 C222 112.0(3)
C226 C221 C222 110.4(4)
N22 C221 H221 108.1
C226 C221 H221 108.1
C222 C221 H221 108.1
C221 C222 C223 111.2(4)
C221 C222 H22A 109.4
C223 C222 H22A 109.4
C221 C222 H22B 109.4
C223 C222 H22B 109.4
H22A C222 H22B 108.0
C224 C223 C222 110.9(4)
C224 C223 H22C 109.5
C222 C223 H22C 109.5
C224 C223 H22D 109.5
C222 C223 H22D 109.5
H22C C223 H22D 108.1
C223 C224 C225 110.1(4)
C223 C224 H22E 109.6
C225 C224 H22E 109.6
C223 C224 H22F 109.6
C225 C224 H22F 109.6
H22E C224 H22F 108.2
C224 C225 C226 111.8(4)
C224 C225 H22G 109.3
C226 C225 H22G 109.3
C224 C225 H22H 109.3
C226 C225 H22H 109.3
H22G C225 H22H 107.9
C221 C226 C225 111.4(4)
C221 C226 H22I 109.4
C225 C226 H22I 109.4
C221 C226 H22J 109.4
C225 C226 H22J 109.4
H22I C226 H22J 108.0
C2T C1T C6T 117.0(7)
C2T C1T C7T 120.8(7)
C6T C1T C7T 122.1(7)
C1T C2T C3T 121.2(7)
C1T C2T H2T 119.4
C3T C2T H2T 119.4
C4T C3T C2T 120.3(7)
C4T C3T H3T 119.9
C2T C3T H3T 119.9
C5T C4T C3T 122.0(7)
C5T C4T H4T 119.0
C3T C4T H4T 119.0
C4T C5T C6T 117.3(9)
C4T C5T H5T 121.3
C6T C5T H5T 121.3
C5T C6T C1T 121.8(7)
C5T C6T H6T 119.1
C1T C6T H6T 119.1
C1T C7T H7TA 109.5
C1T C7T H7TB 109.5
H7TA C7T H7TB 109.5
C1T C7T H7TC 109.5
H7TA C7T H7TC 109.5
H7TB C7T H7TC 109.5

loop_
_geom_bond_atom_site_label_1
_geom_bond_atom_site_label_2
_geom_bond_distance
Sn1 N21 2.150(3)
Sn1 N11 2.162(3)
Sn1 N12 2.226(3)
Sn1 N22 2.232(3)
Sn1 Te1 2.6163(4)
Sn1 C21 2.619(4)
Sn1 C11 2.625(4)
N1 C11 1.375(5)
N1 C2 1.453(5)
N1 C1 1.469(5)
N2 C21 1.372(5)
N2 C3 1.450(6)
N2 C4 1.456(5)
C1 H1A 0.9800
C1 H1B 0.9800
C1 H1C 0.9800
C2 H2A 0.9800
C2 H2B 0.9800
C2 H2C 0.9800
C3 H3A 0.9800
C3 H3B 0.9800
C3 H3C 0.9800
C4 H4A 0.9800
C4 H4B 0.9800
C4 H4C 0.9800
N11 C11 1.344(5)
N11 C111 1.485(5)
N12 C11 1.336(5)
N12 C121 1.479(5)
N21 C21 1.340(5)
N21 C211 1.461(5)
N22 C21 1.343(5)
N22 C221 1.486(5)
C111 C116 1.504(6)
C111 C112 1.507(6)
C111 H111 1.0000
C112 C113 1.533(6)
C112 H11A 0.9900
C112 H11B 0.9900
C113 C114 1.496(7)
C113 H11C 0.9900
C113 H11D 0.9900
C114 C115 1.505(8)
C114 H11E 0.9900
C114 H11F 0.9900
C115 C116 1.535(6)
C115 H11G 0.9900
C115 H11H 0.9900
C116 H11I 0.9900
C116 H11J 0.9900
C121 C126 1.522(6)
C121 C122 1.531(6)
C121 H121 1.0000
C122 C123 1.540(6)
C122 H12A 0.9900
C122 H12B 0.9900
C123 C124 1.512(8)
C123 H12C 0.9900
C123 H12D 0.9900
C124 C125 1.524(8)
C124 H12E 0.9900
C124 H12F 0.9900
C125 C126 1.535(6)
C125 H12G 0.9900
C125 H12H 0.9900
C126 H12I 0.9900
C126 H12J 0.9900
C211 C216 1.519(6)
C211 C212 1.525(6)
C211 H211 1.0000
C212 C213 1.531(6)
C212 H21A 0.9900
C212 H21B 0.9900
C213 C214 1.526(7)
C213 H21C 0.9900
C213 H21D 0.9900
C214 C215 1.511(7)
C214 H21E 0.9900
C214 H21F 0.9900
C215 C216 1.533(6)
C215 H21G 0.9900
C215 H21H 0.9900
C216 H21I 0.9900
C216 H21J 0.9900
C221 C226 1.521(6)
C221 C222 1.522(6)
C221 H221 1.0000
C222 C223 1.526(6)
C222 H22A 0.9900
C222 H22B 0.9900
C223 C224 1.513(7)
C223 H22C 0.9900
C223 H22D 0.9900
C224 C225 1.516(7)
C224 H22E 0.9900
C224 H22F 0.9900
C225 C226 1.522(6)
C225 H22G 0.9900
C225 H22H 0.9900
C226 H22I 0.9900
C226 H22J 0.9900
C1T C2T 1.359(9)
C1T C6T 1.438(10)
C1T C7T 1.497(9)
C2T C3T 1.408(9)
C2T H2T 0.9500
C3T C4T 1.387(9)
C3T H3T 0.9500
C4T C5T 1.346(11)
C4T H4T 0.9500
C5T C6T 1.434(12)
C5T H5T 0.9500
C6T H6T 0.9500
C7T H7TA 0.9800
C7T H7TB 0.9800
C7T H7TC 0.9800

loop_
_geom_torsion_atom_site_label_1
_geom_torsion_atom_site_label_2
_geom_torsion_atom_site_label_3
_geom_torsion_atom_site_label_4
_geom_torsion
C121 N12 C11 N11 140.8(4)
Sn1 N12 C11 N11 0.7(3)
C121 N12 C11 N1 -40.1(6)
Sn1 N12 C11 N1 179.8(4)
C121 N12 C11 Sn1 140.1(4)
C111 N11 C11 N12 156.3(4)
Sn1 N11 C11 N12 -0.7(4)
C111 N11 C11 N1 -22.7(6)
Sn1 N11 C11 N1 -179.8(3)
C111 N11 C11 Sn1 157.1(4)
C2 N1 C11 N12 -30.2(6)
C1 N1 C11 N12 136.6(4)
C2 N1 C11 N11 148.8(4)
C1 N1 C11 N11 -44.4(6)
C11 N11 C111 C116 144.9(4)
Sn1 N11 C111 C116 -69.6(5)
C11 N11 C111 C112 -90.0(5)
Sn1 N11 C111 C112 55.5(5)
N11 C111 C112 C113 -178.9(4)
C116 C111 C112 C113 -55.0(6)
C111 C112 C113 C114 56.3(6)
C112 C113 C114 C115 -56.4(6)
C113 C114 C115 C116 55.5(6)
N11 C111 C116 C115 179.9(4)
C112 C111 C116 C115 54.0(6)
C114 C115 C116 C111 -54.3(7)
C11 N12 C121 C126 -53.1(5)
Sn1 N12 C121 C126 68.1(4)
C11 N12 C121 C122 -176.0(4)
Sn1 N12 C121 C122 -54.8(5)
N12 C121 C122 C123 178.4(4)
C126 C121 C122 C123 54.8(5)
C121 C122 C123 C124 -55.7(6)
C122 C123 C124 C125 55.4(6)
C123 C124 C125 C126 -54.7(6)
N12 C121 C126 C125 -178.6(4)
C122 C121 C126 C125 -55.8(5)
C124 C125 C126 C121 55.9(6)
C211 N21 C21 N22 156.0(4)
Sn1 N21 C21 N22 -2.0(4)
C211 N21 C21 N2 -22.7(6)
Sn1 N21 C21 N2 179.3(3)
C211 N21 C21 Sn1 158.0(4)
C221 N22 C21 N21 143.9(4)
Sn1 N22 C21 N21 1.9(3)
C221 N22 C21 N2 -37.4(6)
Sn1 N22 C21 N2 -179.4(4)
C221 N22 C21 Sn1 142.0(4)
C3 N2 C21 N21 -44.9(6)
C4 N2 C21 N21 149.7(4)
C3 N2 C21 N22 136.6(4)
C4 N2 C21 N22 -28.9(6)
C21 N21 C211 C216 151.7(4)
Sn1 N21 C211 C216 -61.1(5)
C21 N21 C211 C212 -84.3(5)
Sn1 N21 C211 C212 63.0(5)
N21 C211 C212 C213 -179.8(4)
C216 C211 C212 C213 -55.9(5)
C211 C212 C213 C214 55.7(6)
C212 C213 C214 C215 -55.0(6)
C213 C214 C215 C216 55.5(6)
N21 C211 C216 C215 -178.7(4)
C212 C211 C216 C215 56.1(5)
C214 C215 C216 C211 -56.9(6)
C21 N22 C221 C226 -173.8(4)
Sn1 N22 C221 C226 -50.3(5)
C21 N22 C221 C222 -50.5(5)
Sn1 N22 C221 C222 73.0(4)
N22 C221 C222 C223 -178.8(4)
C226 C221 C222 C223 -55.8(5)
C221 C222 C223 C224 57.5(5)
C222 C223 C224 C225 -57.1(5)
C223 C224 C225 C226 56.4(5)
N22 C221 C226 C225 178.8(3)
C222 C221 C226 C225 54.6(5)
C224 C225 C226 C221 -55.6(5)
C6T C1T C2T C3T -1.5(11)
C7T C1T C2T C3T -178.7(7)
C1T C2T C3T C4T 0.7(12)
C2T C3T C4T C5T 3.5(14)
C3T C4T C5T C6T -6.4(15)
C4T C5T C6T C1T 5.5(15)
C2T C1T C6T C5T -1.6(12)
C7T C1T C6T C5T 175.6(8)
